data_4029474
loop_
_publ_author_name
'Jiang, Bo'
'Fan, Wei'
'Sun, Mu-Yan'
'Ye, Qin'
'Wang, Shu-Liang'
'Tu, Shu-Jiang'
'Li, Guigen'

_publ_section_title
;
 Domino Reaction of Arylglyoxals with Pyrazol-5-amines: Selective Access
 to Pyrazolo-Fused 1,7-Naphthyridines, 1,3-Diazocanes, and Pyrroles.
;
_journal_issue 11
_journal_name_full 'The Journal of organic chemistry'
_journal_page_first 5258
_journal_page_last 5268
_journal_paper_doi 10.1021/jo500823z
_journal_volume 79
_journal_year 2014
_chemical_formula_sum 'C29 H26 N6'
_chemical_formula_weight 458.56
_chemical_name_systematic
; 
 ? 
;
_space_group_IT_number 14
_symmetry_space_group_name_Hall '-P 2yn'
_symmetry_space_group_name_H-M 'P 1 21/n 1'
_atom_sites_solution_hydrogens geom
_atom_sites_solution_primary direct
_atom_sites_solution_secondary difmap
_audit_creation_method SHELXL-97
_cell_angle_alpha 90.00
_cell_angle_beta 95.2300(10)
_cell_angle_gamma 90.00
_cell_formula_units_Z 4
_cell_length_a 9.5645(9)
_cell_length_b 15.6682(17)
_cell_length_c 17.0313(18)
_cell_measurement_temperature 298(2)
_cell_volume 2541.7(5)
_computing_structure_refinement 'SHELXL-97 (Sheldrick, 1997)'
_computing_structure_solution 'SHELXS-97 (Sheldrick, 1990)'
_diffrn_ambient_temperature 298(2)
_diffrn_measured_fraction_theta_full 0.998
_diffrn_measured_fraction_theta_max 0.998
_diffrn_radiation_monochromator graphite
_diffrn_radiation_source 'fine-focus sealed tube'
_diffrn_radiation_type MoK\a
_diffrn_radiation_wavelength 0.71073
_diffrn_reflns_av_R_equivalents 0.0505
_diffrn_reflns_av_sigmaI/netI 0.0675
_diffrn_reflns_limit_h_max 11
_diffrn_reflns_limit_h_min -11
_diffrn_reflns_limit_k_max 16
_diffrn_reflns_limit_k_min -18
_diffrn_reflns_limit_l_max 20
_diffrn_reflns_limit_l_min -10
_diffrn_reflns_number 12495
_diffrn_reflns_theta_full 25.02
_diffrn_reflns_theta_max 25.02
_diffrn_reflns_theta_min 2.40
_exptl_absorpt_coefficient_mu 0.074
_exptl_absorpt_correction_T_max 0.9776
_exptl_absorpt_correction_T_min 0.9691
_exptl_crystal_density_diffrn 1.198
_exptl_crystal_density_method 'not measured'
_exptl_crystal_F_000 968
_exptl_crystal_size_max 0.43
_exptl_crystal_size_mid 0.40
_exptl_crystal_size_min 0.31
_refine_diff_density_max 0.197
_refine_diff_density_min -0.190
_refine_diff_density_rms 0.042
_refine_ls_extinction_method none
_refine_ls_goodness_of_fit_ref 1.061
_refine_ls_hydrogen_treatment mixed
_refine_ls_matrix_type full
_refine_ls_number_parameters 319
_refine_ls_number_reflns 4480
_refine_ls_number_restraints 0
_refine_ls_restrained_S_all 1.061
_refine_ls_R_factor_all 0.1205
_refine_ls_R_factor_gt 0.0546
_refine_ls_shift/su_max 0.001
_refine_ls_shift/su_mean 0.000
_refine_ls_structure_factor_coef Fsqd
_refine_ls_weighting_details 'calc w=1/[\s^2^(Fo^2^)+(0.0650P)^2^+1.4131P] where P=(Fo^2^+2Fc^2^)/3'
_refine_ls_weighting_scheme calc
_refine_ls_wR_factor_gt 0.1289
_refine_ls_wR_factor_ref 0.1844
_reflns_number_gt 2423
_reflns_number_total 4480
_reflns_threshold_expression >2sigma(I)
_cod_data_source_file jo500823z_si_004.cif
_cod_data_source_block 120601d
_cod_depositor_comments 'Adding full bibliography for 4029474--4029477.cif.'
_cod_database_code 4029474

loop_
_symmetry_equiv_pos_as_xyz
'x, y, z'
'-x+1/2, y+1/2, -z+1/2'
'-x, -y, -z'
'x-1/2, -y-1/2, z-1/2'

loop_
_atom_site_label
_atom_site_type_symbol
_atom_site_fract_x
_atom_site_fract_y
_atom_site_fract_z
_atom_site_U_iso_or_equiv
_atom_site_adp_type
_atom_site_occupancy
_atom_site_symmetry_multiplicity
_atom_site_calc_flag
_atom_site_refinement_flags
N1 N 0.7780(3) 0.44420(17) 0.53059(15) 0.0495(7) Uani 1 1 d .
N2 N 0.7127(3) 0.50793(17) 0.48328(15) 0.0537(7) Uani 1 1 d .
N3 N 0.7990(3) 0.43256(16) 0.68042(14) 0.0445(7) Uani 1 1 d .
H3 H 0.8498 0.3883 0.6923 0.053 Uiso 1 1 calc R
N4 N 0.4686(3) 0.73885(16) 0.73863(15) 0.0467(7) Uani 1 1 d .
N5 N 0.5951(3) 0.76131(16) 0.77902(16) 0.0506(7) Uani 1 1 d .
N6 N 0.3666(3) 0.62362(18) 0.66233(18) 0.0697(9) Uani 1 1 d .
H6A H 0.2867 0.6491 0.6569 0.084 Uiso 1 1 calc R
H6B H 0.3761 0.5743 0.6413 0.084 Uiso 1 1 calc R
C1 C 0.7560(3) 0.46089(19) 0.60689(18) 0.0420(7) Uani 1 1 d .
C2 C 0.6773(3) 0.53386(19) 0.61009(18) 0.0418(7) Uani 1 1 d .
C3 C 0.6530(3) 0.5610(2) 0.53103(19) 0.0482(8) Uani 1 1 d .
C4 C 0.5759(4) 0.6385(2) 0.4987(2) 0.0693(11) Uani 1 1 d .
H4A H 0.5576 0.6331 0.4426 0.104 Uiso 1 1 calc R
H4B H 0.6320 0.6884 0.5108 0.104 Uiso 1 1 calc R
H4C H 0.4886 0.6437 0.5220 0.104 Uiso 1 1 calc R
C5 C 0.4779(3) 0.66124(19) 0.70420(18) 0.0437(8) Uani 1 1 d .
C6 C 0.6129(3) 0.63191(18) 0.72181(18) 0.0431(8) Uani 1 1 d .
C7 C 0.6804(3) 0.6970(2) 0.76750(19) 0.0475(8) Uani 1 1 d .
C8 C 0.8301(4) 0.7006(2) 0.8022(2) 0.0712(11) Uani 1 1 d .
H8A H 0.8589 0.7591 0.8085 0.107 Uiso 1 1 calc R
H8B H 0.8890 0.6721 0.7678 0.107 Uiso 1 1 calc R
H8C H 0.8383 0.6729 0.8527 0.107 Uiso 1 1 calc R
C9 C 0.6717(3) 0.55358(18) 0.69174(18) 0.0416(7) Uani 1 1 d .
C10 C 0.7444(3) 0.48947(18) 0.73320(17) 0.0416(7) Uani 1 1 d .
C11 C 0.7675(3) 0.4727(2) 0.81814(18) 0.0464(8) Uani 1 1 d .
C12 C 0.6773(4) 0.5036(2) 0.8708(2) 0.0605(10) Uani 1 1 d .
H12 H 0.6014 0.5374 0.8522 0.073 Uiso 1 1 calc R
C13 C 0.6982(5) 0.4852(3) 0.9504(2) 0.0754(12) Uani 1 1 d .
H13 H 0.6359 0.5076 0.9839 0.091 Uiso 1 1 calc R
C14 C 0.8068(5) 0.4355(3) 0.9817(2) 0.0773(12) Uani 1 1 d .
C15 C 0.8980(5) 0.4061(3) 0.9302(3) 0.0889(14) Uani 1 1 d .
H15 H 0.9744 0.3732 0.9495 0.107 Uiso 1 1 calc R
C16 C 0.8795(4) 0.4241(3) 0.8503(2) 0.0737(12) Uani 1 1 d .
H16 H 0.9439 0.4031 0.8174 0.088 Uiso 1 1 calc R
C17 C 0.8256(6) 0.4134(3) 1.0686(2) 0.1168(19) Uani 1 1 d .
H17A H 0.7667 0.4496 1.0969 0.175 Uiso 1 1 calc R
H17B H 0.9220 0.4219 1.0882 0.175 Uiso 1 1 calc R
H17C H 0.8002 0.3549 1.0758 0.175 Uiso 1 1 calc R
C18 C 0.8677(3) 0.3852(2) 0.4987(2) 0.0516(9) Uani 1 1 d .
C19 C 0.8862(4) 0.3060(3) 0.5316(2) 0.0694(11) Uani 1 1 d .
H19 H 0.8366 0.2902 0.5739 0.083 Uiso 1 1 calc R
C20 C 0.9800(5) 0.2488(3) 0.5015(3) 0.0948(16) Uani 1 1 d .
H20 H 0.9943 0.1951 0.5241 0.114 Uiso 1 1 calc R
C21 C 1.0499(5) 0.2719(4) 0.4393(4) 0.1037(19) Uani 1 1 d .
H21 H 1.1126 0.2339 0.4194 0.124 Uiso 1 1 calc R
C22 C 1.0293(5) 0.3498(4) 0.4057(3) 0.0950(17) Uani 1 1 d .
H22 H 1.0762 0.3642 0.3621 0.114 Uiso 1 1 calc R
C23 C 0.9393(4) 0.4083(3) 0.4354(2) 0.0712(11) Uani 1 1 d .
H23 H 0.9274 0.4622 0.4131 0.085 Uiso 1 1 calc R
C24 C 0.3529(3) 0.79628(19) 0.73768(19) 0.0467(8) Uani 1 1 d .
C25 C 0.2719(4) 0.8131(2) 0.6683(2) 0.0662(11) Uani 1 1 d .
H25 H 0.2898 0.7857 0.6219 0.079 Uiso 1 1 calc R
C26 C 0.1636(5) 0.8714(3) 0.6689(3) 0.0854(14) Uani 1 1 d .
H26 H 0.1071 0.8826 0.6227 0.103 Uiso 1 1 calc R
C27 C 0.1394(5) 0.9124(3) 0.7367(3) 0.0944(15) Uani 1 1 d .
H27 H 0.0652 0.9507 0.7371 0.113 Uiso 1 1 calc R
C28 C 0.2234(5) 0.8975(3) 0.8038(3) 0.0868(14) Uani 1 1 d .
H28 H 0.2089 0.9275 0.8495 0.104 Uiso 1 1 calc R
C29 C 0.3296(4) 0.8383(2) 0.8050(2) 0.0652(10) Uani 1 1 d .
H29 H 0.3851 0.8272 0.8516 0.078 Uiso 1 1 calc R

loop_
_atom_site_aniso_label
_atom_site_aniso_U_11
_atom_site_aniso_U_22
_atom_site_aniso_U_33
_atom_site_aniso_U_23
_atom_site_aniso_U_13
_atom_site_aniso_U_12
N1 0.0530(16) 0.0522(17) 0.0421(16) -0.0027(14) -0.0021(13) 0.0099(14)
N2 0.0595(18) 0.0545(17) 0.0454(17) 0.0069(14) -0.0044(13) 0.0081(15)
N3 0.0484(15) 0.0401(15) 0.0432(16) 0.0016(12) -0.0058(12) 0.0120(12)
N4 0.0425(15) 0.0398(15) 0.0549(17) -0.0121(13) -0.0109(12) 0.0026(12)
N5 0.0488(16) 0.0400(15) 0.0595(18) -0.0130(13) -0.0139(13) 0.0002(13)
N6 0.0500(18) 0.0523(18) 0.101(3) -0.0325(17) -0.0232(16) 0.0059(14)
C1 0.0447(18) 0.0388(18) 0.041(2) -0.0041(15) -0.0053(14) 0.0011(14)
C2 0.0425(17) 0.0359(17) 0.046(2) -0.0007(14) -0.0034(14) 0.0023(14)
C3 0.0505(19) 0.0444(19) 0.048(2) 0.0041(16) -0.0061(15) 0.0043(16)
C4 0.081(3) 0.058(2) 0.067(3) 0.0166(19) -0.008(2) 0.012(2)
C5 0.0448(18) 0.0368(17) 0.0473(19) -0.0096(15) -0.0079(15) -0.0017(14)
C6 0.0434(18) 0.0367(17) 0.0475(19) -0.0055(15) -0.0061(14) 0.0015(14)
C7 0.0454(18) 0.0412(18) 0.054(2) -0.0048(16) -0.0073(15) 0.0001(15)
C8 0.054(2) 0.071(3) 0.083(3) -0.017(2) -0.0207(19) 0.0022(19)
C9 0.0408(17) 0.0351(17) 0.047(2) -0.0046(15) -0.0040(14) 0.0023(14)
C10 0.0439(17) 0.0388(17) 0.0409(19) -0.0016(15) -0.0035(14) 0.0016(14)
C11 0.053(2) 0.0439(19) 0.0404(19) -0.0016(15) -0.0069(15) -0.0015(16)
C12 0.060(2) 0.071(2) 0.049(2) 0.0015(19) -0.0010(17) 0.0043(19)
C13 0.086(3) 0.094(3) 0.047(2) -0.001(2) 0.009(2) -0.004(3)
C14 0.105(3) 0.077(3) 0.047(2) 0.004(2) -0.012(2) -0.003(3)
C15 0.110(4) 0.095(3) 0.057(3) 0.005(2) -0.022(2) 0.028(3)
C16 0.083(3) 0.084(3) 0.051(2) -0.003(2) -0.010(2) 0.029(2)
C17 0.165(5) 0.127(4) 0.055(3) 0.013(3) -0.012(3) -0.003(4)
C18 0.0411(19) 0.067(2) 0.045(2) -0.0176(18) -0.0061(15) 0.0044(17)
C19 0.077(3) 0.074(3) 0.054(2) -0.010(2) -0.0108(19) 0.028(2)
C20 0.098(4) 0.092(3) 0.088(3) -0.034(3) -0.029(3) 0.040(3)
C21 0.062(3) 0.132(5) 0.115(5) -0.062(4) -0.006(3) 0.018(3)
C22 0.059(3) 0.129(4) 0.101(4) -0.055(4) 0.024(3) -0.027(3)
C23 0.057(2) 0.084(3) 0.073(3) -0.028(2) 0.008(2) -0.018(2)
C24 0.0492(19) 0.0389(18) 0.050(2) -0.0115(16) -0.0061(15) 0.0053(15)
C25 0.072(3) 0.059(2) 0.063(2) -0.0203(19) -0.017(2) 0.019(2)
C26 0.089(3) 0.073(3) 0.086(3) -0.019(2) -0.034(2) 0.032(2)
C27 0.087(3) 0.089(3) 0.102(4) -0.034(3) -0.019(3) 0.044(3)
C28 0.098(3) 0.086(3) 0.075(3) -0.028(2) 0.000(3) 0.034(3)
C29 0.074(3) 0.061(2) 0.058(2) -0.0171(19) -0.0072(19) 0.019(2)

loop_
_atom_type_symbol
_atom_type_description
_atom_type_scat_dispersion_real
_atom_type_scat_dispersion_imag
_atom_type_scat_source
C C 0.0033 0.0016 'International Tables Vol C Tables 4.2.6.8 and 6.1.1.4'
H H 0.0000 0.0000 'International Tables Vol C Tables 4.2.6.8 and 6.1.1.4'
N N 0.0061 0.0033 'International Tables Vol C Tables 4.2.6.8 and 6.1.1.4'

loop_
_geom_angle_atom_site_label_1
_geom_angle_atom_site_label_2
_geom_angle_atom_site_label_3
_geom_angle
C1 N1 N2 108.3(2)
C1 N1 C18 130.5(3)
N2 N1 C18 120.3(3)
C3 N2 N1 106.8(2)
C1 N3 C10 106.6(2)
C1 N3 H3 126.7
C10 N3 H3 126.7
C5 N4 N5 110.7(2)
C5 N4 C24 130.0(3)
N5 N4 C24 119.2(2)
C7 N5 N4 104.8(2)
C5 N6 H6A 120.0
C5 N6 H6B 120.0
H6A N6 H6B 120.0
N3 C1 N1 139.3(3)
N3 C1 C2 110.9(3)
N1 C1 C2 109.3(3)
C1 C2 C3 104.9(3)
C1 C2 C9 106.7(3)
C3 C2 C9 147.7(3)
N2 C3 C2 110.7(3)
N2 C3 C4 120.5(3)
C2 C3 C4 128.8(3)
C3 C4 H4A 109.5
C3 C4 H4B 109.5
H4A C4 H4B 109.5
C3 C4 H4C 109.5
H4A C4 H4C 109.5
H4B C4 H4C 109.5
N4 C5 N6 122.4(3)
N4 C5 C6 107.6(3)
N6 C5 C6 130.0(3)
C5 C6 C7 104.6(3)
C5 C6 C9 125.9(3)
C7 C6 C9 129.2(3)
N5 C7 C6 112.2(3)
N5 C7 C8 119.5(3)
C6 C7 C8 128.3(3)
C7 C8 H8A 109.5
C7 C8 H8B 109.5
H8A C8 H8B 109.5
C7 C8 H8C 109.5
H8A C8 H8C 109.5
H8B C8 H8C 109.5
C10 C9 C2 106.2(3)
C10 C9 C6 128.6(3)
C2 C9 C6 124.9(3)
C9 C10 N3 109.6(3)
C9 C10 C11 131.2(3)
N3 C10 C11 119.2(3)
C16 C11 C12 116.1(3)
C16 C11 C10 122.0(3)
C12 C11 C10 121.9(3)
C13 C12 C11 121.2(4)
C13 C12 H12 119.4
C11 C12 H12 119.4
C14 C13 C12 122.6(4)
C14 C13 H13 118.7
C12 C13 H13 118.7
C13 C14 C15 116.5(4)
C13 C14 C17 122.0(4)
C15 C14 C17 121.5(4)
C14 C15 C16 121.9(4)
C14 C15 H15 119.0
C16 C15 H15 119.0
C15 C16 C11 121.6(4)
C15 C16 H16 119.2
C11 C16 H16 119.2
C14 C17 H17A 109.5
C14 C17 H17B 109.5
H17A C17 H17B 109.5
C14 C17 H17C 109.5
H17A C17 H17C 109.5
H17B C17 H17C 109.5
C19 C18 C23 120.3(4)
C19 C18 N1 120.0(3)
C23 C18 N1 119.7(3)
C18 C19 C20 119.6(4)
C18 C19 H19 120.2
C20 C19 H19 120.2
C21 C20 C19 119.8(5)
C21 C20 H20 120.1
C19 C20 H20 120.1
C20 C21 C22 120.6(5)
C20 C21 H21 119.7
C22 C21 H21 119.7
C21 C22 C23 120.9(5)
C21 C22 H22 119.6
C23 C22 H22 119.6
C18 C23 C22 118.9(4)
C18 C23 H23 120.6
C22 C23 H23 120.6
C29 C24 C25 120.5(3)
C29 C24 N4 118.9(3)
C25 C24 N4 120.4(3)
C24 C25 C26 119.0(3)
C24 C25 H25 120.5
C26 C25 H25 120.5
C27 C26 C25 120.2(4)
C27 C26 H26 119.9
C25 C26 H26 119.9
C28 C27 C26 120.1(4)
C28 C27 H27 120.0
C26 C27 H27 120.0
C27 C28 C29 120.6(4)
C27 C28 H28 119.7
C29 C28 H28 119.7
C24 C29 C28 119.5(4)
C24 C29 H29 120.2
C28 C29 H29 120.2

loop_
_geom_bond_atom_site_label_1
_geom_bond_atom_site_label_2
_geom_bond_distance
N1 C1 1.361(4)
N1 N2 1.395(3)
N1 C18 1.403(4)
N2 C3 1.328(4)
N3 C1 1.357(4)
N3 C10 1.400(4)
N3 H3 0.8600
N4 C5 1.357(4)
N4 N5 1.382(3)
N4 C24 1.425(4)
N5 C7 1.322(4)
N6 C5 1.361(4)
N6 H6A 0.8600
N6 H6B 0.8600
C1 C2 1.373(4)
C2 C3 1.411(4)
C2 C9 1.430(4)
C3 C4 1.500(4)
C4 H4A 0.9600
C4 H4B 0.9600
C4 H4C 0.9600
C5 C6 1.378(4)
C6 C7 1.403(4)
C6 C9 1.462(4)
C7 C8 1.500(4)
C8 H8A 0.9600
C8 H8B 0.9600
C8 H8C 0.9600
C9 C10 1.379(4)
C10 C11 1.467(4)
C11 C16 1.386(5)
C11 C12 1.387(5)
C12 C13 1.382(5)
C12 H12 0.9300
C13 C14 1.368(6)
C13 H13 0.9300
C14 C15 1.372(6)
C14 C17 1.514(5)
C15 C16 1.385(5)
C15 H15 0.9300
C16 H16 0.9300
C17 H17A 0.9600
C17 H17B 0.9600
C17 H17C 0.9600
C18 C19 1.368(5)
C18 C23 1.376(5)
C19 C20 1.398(5)
C19 H19 0.9300
C20 C21 1.351(7)
C20 H20 0.9300
C21 C22 1.355(7)
C21 H21 0.9300
C22 C23 1.384(6)
C22 H22 0.9300
C23 H23 0.9300
C24 C29 1.359(4)
C24 C25 1.378(4)
C25 C26 1.382(5)
C25 H25 0.9300
C26 C27 1.360(5)
C26 H26 0.9300
C27 C28 1.356(6)
C27 H27 0.9300
C28 C29 1.374(5)
C28 H28 0.9300
C29 H29 0.9300

loop_
_geom_torsion_atom_site_label_1
_geom_torsion_atom_site_label_2
_geom_torsion_atom_site_label_3
_geom_torsion_atom_site_label_4
_geom_torsion
C1 N1 N2 C3 -0.1(3)
C18 N1 N2 C3 -170.7(3)
C5 N4 N5 C7 0.8(3)
C24 N4 N5 C7 -178.6(3)
C10 N3 C1 N1 171.9(4)
C10 N3 C1 C2 0.5(3)
N2 N1 C1 N3 -171.3(4)
C18 N1 C1 N3 -2.0(6)
N2 N1 C1 C2 0.2(3)
C18 N1 C1 C2 169.5(3)
N3 C1 C2 C3 173.9(3)
N1 C1 C2 C3 -0.2(3)
N3 C1 C2 C9 0.7(3)
N1 C1 C2 C9 -173.4(2)
N1 N2 C3 C2 0.0(3)
N1 N2 C3 C4 178.6(3)
C1 C2 C3 N2 0.1(4)
C9 C2 C3 N2 167.8(4)
C1 C2 C3 C4 -178.3(3)
C9 C2 C3 C4 -10.7(7)
N5 N4 C5 N6 178.5(3)
C24 N4 C5 N6 -2.2(5)
N5 N4 C5 C6 -0.2(4)
C24 N4 C5 C6 179.1(3)
N4 C5 C6 C7 -0.4(3)
N6 C5 C6 C7 -179.0(3)
N4 C5 C6 C9 -175.2(3)
N6 C5 C6 C9 6.2(6)
N4 N5 C7 C6 -1.1(4)
N4 N5 C7 C8 178.8(3)
C5 C6 C7 N5 1.0(4)
C9 C6 C7 N5 175.5(3)
C5 C6 C7 C8 -178.9(3)
C9 C6 C7 C8 -4.4(6)
C1 C2 C9 C10 -1.7(3)
C3 C2 C9 C10 -169.2(5)
C1 C2 C9 C6 172.1(3)
C3 C2 C9 C6 4.6(7)
C5 C6 C9 C10 -130.1(4)
C7 C6 C9 C10 56.4(5)
C5 C6 C9 C2 57.5(5)
C7 C6 C9 C2 -116.0(4)
C2 C9 C10 N3 2.0(3)
C6 C9 C10 N3 -171.5(3)
C2 C9 C10 C11 -176.2(3)
C6 C9 C10 C11 10.3(5)
C1 N3 C10 C9 -1.6(3)
C1 N3 C10 C11 176.8(3)
C9 C10 C11 C16 -157.5(4)
N3 C10 C11 C16 24.5(5)
C9 C10 C11 C12 23.4(5)
N3 C10 C11 C12 -154.6(3)
C16 C11 C12 C13 -1.1(5)
C10 C11 C12 C13 178.1(3)
C11 C12 C13 C14 -0.6(6)
C12 C13 C14 C15 1.8(6)
C12 C13 C14 C17 -177.9(4)
C13 C14 C15 C16 -1.5(7)
C17 C14 C15 C16 178.3(4)
C14 C15 C16 C11 -0.1(7)
C12 C11 C16 C15 1.4(6)
C10 C11 C16 C15 -177.8(4)
C1 N1 C18 C19 38.3(5)
N2 N1 C18 C19 -153.5(3)
C1 N1 C18 C23 -140.1(3)
N2 N1 C18 C23 28.1(4)
C23 C18 C19 C20 1.0(5)
N1 C18 C19 C20 -177.4(3)
C18 C19 C20 C21 -1.0(6)
C19 C20 C21 C22 -0.3(7)
C20 C21 C22 C23 1.7(7)
C19 C18 C23 C22 0.4(5)
N1 C18 C23 C22 178.8(3)
C21 C22 C23 C18 -1.8(6)
C5 N4 C24 C29 139.6(4)
N5 N4 C24 C29 -41.0(4)
C5 N4 C24 C25 -44.6(5)
N5 N4 C24 C25 134.7(3)
C29 C24 C25 C26 -2.1(6)
N4 C24 C25 C26 -177.7(3)
C24 C25 C26 C27 1.1(6)
C25 C26 C27 C28 1.3(8)
C26 C27 C28 C29 -2.8(8)
C25 C24 C29 C28 0.6(6)
N4 C24 C29 C28 176.3(3)
C27 C28 C29 C24 1.9(7)
